data_2203674
loop_
_publ_author_name
'A-Qing Wu'
'Guang-Hua Guo'
'Fa-Kun Zheng'
'Guo-Cong Guo'
'Jin-Shun Huang'

_publ_section_title
;
 Bis(picolinato-\k^2^<i>N,O</i>)bis(urea-\k<i>O</i>)nickel(II) urea
 disolvate monohydrate
;
_journal_issue 5
_journal_name_full 'Acta Crystallographica Section E'
_journal_page_first m571
_journal_page_last m573
_journal_paper_doi 10.1107/S1600536804008487
_journal_volume 60
_journal_year 2004
_chemical_formula_iupac '[Ni (C6 H4 N O2)2 (C H4 N2 O)2], 2C H4 N2 O, H2 O'
_chemical_formula_moiety 'C14 H16 N6 Ni O6, 2C H4 N2 O, H2 O'
_chemical_formula_sum 'C16 H26 N10 Ni O9'
_chemical_formula_weight 561.18
_chemical_name_systematic ?
_space_group_IT_number 62
_symmetry_cell_setting orthorhombic
_symmetry_space_group_name_Hall '-P 2ac 2n'
_symmetry_space_group_name_H-M 'P n m a'
_atom_sites_solution_hydrogens geom
_atom_sites_solution_primary direct
_atom_sites_solution_secondary difmap
_cell_angle_alpha 90.00
_cell_angle_beta 90.00
_cell_angle_gamma 90.00
_cell_formula_units_Z 4
_cell_length_a 7.4562(5)
_cell_length_b 20.3619(14)
_cell_length_c 15.8017(10)
_cell_measurement_reflns_used 3906
_cell_measurement_temperature 293(2)
_cell_measurement_theta_max 25.05
_cell_measurement_theta_min 3.02
_cell_volume 2399.1(3)
_computing_cell_refinement 'SMART and SAINT (Siemens, 1994)'
_computing_data_collection 'SMART (Siemens, 1996)'
_computing_data_reduction 'XPREP in SHELXTL (Siemens, 1994)'
_computing_molecular_graphics SHELXTL
_computing_publication_material SHELXTL
_computing_structure_refinement SHELXTL
_computing_structure_solution SHELXTL
_diffrn_ambient_temperature 293(2)
_diffrn_measured_fraction_theta_full 0.992
_diffrn_measured_fraction_theta_max 0.992
_diffrn_measurement_device_type 'Siemens SMART CCD'
_diffrn_measurement_method \w
_diffrn_radiation_monochromator graphite
_diffrn_radiation_source 'fine-focus sealed tube'
_diffrn_radiation_type MoK\a
_diffrn_radiation_wavelength 0.71073
_diffrn_reflns_av_R_equivalents 0.0362
_diffrn_reflns_av_sigmaI/netI 0.0321
_diffrn_reflns_limit_h_max 8
_diffrn_reflns_limit_h_min -7
_diffrn_reflns_limit_k_max 24
_diffrn_reflns_limit_k_min -18
_diffrn_reflns_limit_l_max 18
_diffrn_reflns_limit_l_min -8
_diffrn_reflns_number 7104
_diffrn_reflns_theta_full 25.05
_diffrn_reflns_theta_max 25.05
_diffrn_reflns_theta_min 3.02
_diffrn_standards_number 0
_exptl_absorpt_coefficient_mu 0.877
_exptl_absorpt_correction_T_max 0.803
_exptl_absorpt_correction_T_min 0.583
_exptl_absorpt_correction_type multi-scan
_exptl_absorpt_process_details '(SADABS; Sheldrick, 1996)'
_exptl_crystal_colour 'pale blue'
_exptl_crystal_density_diffrn 1.554
_exptl_crystal_density_method 'not measured'
_exptl_crystal_description prism
_exptl_crystal_F_000 1168
_exptl_crystal_size_max 0.42
_exptl_crystal_size_mid 0.38
_exptl_crystal_size_min 0.25
_refine_diff_density_max 0.228
_refine_diff_density_min -0.272
_refine_ls_extinction_method none
_refine_ls_goodness_of_fit_ref 1.012
_refine_ls_hydrogen_treatment mixed
_refine_ls_matrix_type full
_refine_ls_number_parameters 187
_refine_ls_number_reflns 2167
_refine_ls_number_restraints 1
_refine_ls_restrained_S_all 1.012
_refine_ls_R_factor_all 0.0690
_refine_ls_R_factor_gt 0.0418
_refine_ls_shift/su_max 0.000
_refine_ls_shift/su_mean 0.000
_refine_ls_structure_factor_coef Fsqd
_refine_ls_weighting_details 'calc w = 1/[\s^2^(Fo^2^)+(0.0391P)^2^+4.0512P] where P = (Fo^2^+2Fc^2^)/3'
_refine_ls_weighting_scheme calc
_refine_ls_wR_factor_gt 0.0918
_refine_ls_wR_factor_ref 0.1090
_reflns_number_gt 1564
_reflns_number_total 2167
_reflns_threshold_expression I>2\s(I)
_cod_data_source_file wn6231.cif
_cod_data_source_block I
_cod_depositor_comments
;
The following automatic conversions were performed:
'_symmetry_cell_setting' value 'Orthorhombic' changed to 'orthorhombic'
according to '/home/saulius/struct/CIF-dictionaries/cif_core.dic'
dictionary named 'cif_core.dic' version 2.4.1 from
2010-06-29.

'_geom_bond_publ_flag' value 'No' changed to 'no' according
to '/home/saulius/struct/CIF-dictionaries/cif_core.dic' dictionary named
'cif_core.dic' version 2.4.1 from 2010-06-29 (40
times).

'_geom_bond_publ_flag' value 'Yes' changed to 'yes' according to
'/home/saulius/struct/CIF-dictionaries/cif_core.dic' dictionary named
'cif_core.dic' version 2.4.1 from 2010-06-29 (3
times).

'_geom_angle_publ_flag' value 'Yes' changed to 'yes' according to
'/home/saulius/struct/CIF-dictionaries/cif_core.dic' dictionary named
'cif_core.dic' version 2.4.1 from 2010-06-29 (9
times).

'_geom_angle_publ_flag' value 'No' changed to 'no' according to
'/home/saulius/struct/CIF-dictionaries/cif_core.dic' dictionary named
'cif_core.dic' version 2.4.1 from 2010-06-29 (5
times).

'_geom_angle_publ_flag' value 'NO' changed to 'no' according to
'/home/saulius/struct/CIF-dictionaries/cif_core.dic' dictionary named
'cif_core.dic' version 2.4.1 from 2010-06-29 (57 times).

Automatic conversion script
Id: cif_fix_enum 1527 2010-12-29 10:47:43Z saulius 

The following automatic conversions were performed:

'_symmetry_cell_setting' value 'Orthorhombic' changed to
'orthorhombic' according to
/home/saulius/struct/CIF-dictionaries/cif_core.dic dictionary named
'cif_core.dic' version 2.4.1 from 2010-06-29.

'_geom_bond_publ_flag'
value 'No' changed to 'no' according to
/home/saulius/struct/CIF-dictionaries/cif_core.dic dictionary named
'cif_core.dic' version 2.4.1 from 2010-06-29 (40
times).

'_geom_bond_publ_flag' value 'Yes' changed to 'yes'
according to /home/saulius/struct/CIF-dictionaries/cif_core.dic
dictionary named 'cif_core.dic' version 2.4.1 from 2010-06-29 (3
times).

'_geom_angle_publ_flag' value 'Yes' changed to 'yes'
according to /home/saulius/struct/CIF-dictionaries/cif_core.dic
dictionary named 'cif_core.dic' version 2.4.1 from 2010-06-29 (9
times).

'_geom_angle_publ_flag' value 'No' changed to 'no' according
to /home/saulius/struct/CIF-dictionaries/cif_core.dic dictionary
named 'cif_core.dic' version 2.4.1 from 2010-06-29 (5
times).

'_geom_angle_publ_flag' value 'NO' changed to 'no' according
to /home/saulius/struct/CIF-dictionaries/cif_core.dic dictionary
named 'cif_core.dic' version 2.4.1 from 2010-06-29 (57 times).

Automatic conversion script
Id: cif_fix_values 1715 2011-07-08 13:25:40Z adriana 
;
_cod_database_code 2203674

loop_
_symmetry_equiv_pos_as_xyz
'x, y, z'
'-x+1/2, -y, z+1/2'
'-x, y+1/2, -z'
'x+1/2, -y+1/2, -z+1/2'
'-x, -y, -z'
'x-1/2, y, -z-1/2'
'x, -y-1/2, z'
'-x-1/2, y-1/2, z-1/2'

loop_
_atom_site_label
_atom_site_fract_x
_atom_site_fract_y
_atom_site_fract_z
_atom_site_U_iso_or_equiv
_atom_site_adp_type
_atom_site_calc_flag
_atom_site_refinement_flags
_atom_site_occupancy
_atom_site_type_symbol
Ni1 0.5000 0.5000 -0.5000 0.03140(10) Uani d S 1 Ni
N2 1.0168(3) 0.40515(11) -0.49250(14) 0.0509(6) Uani d . 1 N
H2A 1.0840 0.4391 -0.4860 0.061 Uiso calc R 1 H
H2B 1.0636 0.3665 -0.4932 0.061 Uiso calc R 1 H
O1 0.7718(2) 0.46854(7) -0.50045(10) 0.0373(4) Uani d . 1 O
N1 0.7445(3) 0.35788(10) -0.51424(15) 0.0565(7) Uani d . 1 N
H1A 0.6306 0.3606 -0.5222 0.068 Uiso calc R 1 H
H1B 0.7963 0.3202 -0.5145 0.068 Uiso calc R 1 H
C1 0.8408(3) 0.41231(11) -0.50144(14) 0.0362(6) Uani d . 1 C
O11 0.6232(3) 0.64791(9) -0.65844(12) 0.0655(6) Uani d . 1 O
O12 0.5905(2) 0.58854(7) -0.54174(9) 0.0359(4) Uani d . 1 O
N11 0.4842(2) 0.48409(9) -0.62809(12) 0.0367(5) Uani d . 1 N
C11 0.5876(3) 0.59598(11) -0.62147(15) 0.0407(6) Uani d . 1 C
C12 0.5330(3) 0.53724(12) -0.67318(14) 0.0379(6) Uani d . 1 C
C13 0.5346(4) 0.53706(13) -0.76025(16) 0.0520(7) Uani d . 1 C
H13A 0.5675 0.5745 -0.7901 0.062 Uiso calc R 1 H
C14 0.4865(4) 0.48050(16) -0.80267(18) 0.0626(9) Uani d . 1 C
H14A 0.4881 0.4793 -0.8615 0.075 Uiso calc R 1 H
C15 0.4364(4) 0.42598(14) -0.75717(17) 0.0588(8) Uani d . 1 C
H15A 0.4035 0.3875 -0.7847 0.071 Uiso calc R 1 H
C16 0.4356(4) 0.42939(12) -0.66985(16) 0.0474(7) Uani d . 1 C
H16A 0.4004 0.3927 -0.6390 0.057 Uiso calc R 1 H
O21 0.7111(4) 0.7500 -0.23655(18) 0.0736(10) Uani d S 1 O
N21 0.8593(5) 0.7500 -0.3613(2) 0.0756(12) Uani d S 1 N
H21A 0.9619 0.7500 -0.3365 0.091 Uiso calc SR 1 H
H21B 0.8535 0.7500 -0.4157 0.091 Uiso calc SR 1 H
N22 0.5522(5) 0.7500 -0.3572(2) 0.0637(11) Uani d S 1 N
H22A 0.4520 0.7500 -0.3303 0.076 Uiso calc SR 1 H
H22B 0.5529 0.7500 -0.4117 0.076 Uiso calc SR 1 H
C21 0.7064(6) 0.7500 -0.3147(3) 0.0553(11) Uani d S 1 C
O31 0.0379(3) 0.7500 -0.55338(14) 0.0467(7) Uani d S 1 O
N31 0.2038(8) 0.7150(3) -0.6644(3) 0.0860(19) Uani d P 0.50 N
H31A 0.2739 0.6932 -0.6317 0.103 Uiso calc PR 0.50 H
H31B 0.2216 0.7150 -0.7182 0.103 Uiso calc PR 0.50 H
N32 -0.0456(7) 0.7826(2) -0.6841(3) 0.0661(15) Uani d P 0.50 N
H32A -0.1358 0.8042 -0.6647 0.079 Uiso calc PR 0.50 H
H32B -0.0252 0.7819 -0.7377 0.079 Uiso calc PR 0.50 H
C31 0.0634(6) 0.7500 -0.6308(3) 0.0587(12) Uani d S 1 C
O1W 0.5744(5) 0.7500 -0.53977(19) 0.0709(9) Uani d SD 1 O
H1C 0.607(3) 0.7114(6) -0.5698(12) 0.085 Uiso d D 1 H

loop_
_atom_site_aniso_label
_atom_site_aniso_U_11
_atom_site_aniso_U_22
_atom_site_aniso_U_33
_atom_site_aniso_U_12
_atom_site_aniso_U_13
_atom_site_aniso_U_23
Ni1 0.03151(19) 0.02755(18) 0.03513(19) -0.00091(18) -0.00072(19) 0.00035(17)
N2 0.0328(10) 0.0386(10) 0.0813(15) 0.0044(9) -0.0054(11) 0.0028(11)
O1 0.0303(7) 0.0293(7) 0.0523(9) 0.0006(7) -0.0010(8) 0.0040(8)
N1 0.0371(11) 0.0304(10) 0.1019(18) 0.0009(9) -0.0025(12) -0.0052(12)
C1 0.0380(12) 0.0307(11) 0.0399(12) 0.0020(10) 0.0008(11) 0.0054(11)
O11 0.1033(16) 0.0403(9) 0.0529(11) -0.0157(10) -0.0007(11) 0.0120(9)
O12 0.0368(8) 0.0312(8) 0.0397(8) -0.0038(7) -0.0004(7) 0.0008(7)
N11 0.0358(10) 0.0363(10) 0.0380(10) -0.0001(9) -0.0047(9) -0.0004(8)
C11 0.0393(13) 0.0353(12) 0.0475(13) 0.0026(11) -0.0011(12) 0.0036(11)
C12 0.0355(13) 0.0391(12) 0.0389(12) 0.0052(10) -0.0022(10) 0.0007(11)
C13 0.0617(17) 0.0529(15) 0.0414(13) 0.0015(13) -0.0012(13) 0.0064(13)
C14 0.074(2) 0.0736(19) 0.0405(14) 0.0060(17) -0.0064(14) -0.0057(14)
C15 0.0668(17) 0.0586(15) 0.0509(15) 0.0018(15) -0.0099(14) -0.0196(14)
C16 0.0510(15) 0.0381(13) 0.0531(14) -0.0039(12) -0.0023(13) -0.0044(12)
O21 0.0576(18) 0.108(2) 0.0550(17) 0.000 -0.0003(15) 0.000
N21 0.058(2) 0.105(3) 0.064(2) 0.000 0.0058(19) 0.000
N22 0.061(2) 0.076(2) 0.0540(19) 0.000 -0.0041(17) 0.000
C21 0.058(2) 0.047(2) 0.061(2) 0.000 0.000(2) 0.000
O31 0.0556(16) 0.0454(13) 0.0393(13) 0.000 0.0017(12) 0.000
N31 0.085(3) 0.122(4) 0.051(3) 0.038(3) 0.012(3) 0.010(3)
N32 0.065(3) 0.087(3) 0.047(2) 0.013(3) 0.002(2) 0.017(2)
C31 0.043(2) 0.083(3) 0.051(2) 0.000 -0.0008(19) 0.000
O1W 0.096(2) 0.0523(16) 0.0643(17) 0.000 0.0219(17) 0.000

loop_
_atom_type_symbol
_atom_type_description
_atom_type_scat_dispersion_real
_atom_type_scat_dispersion_imag
_atom_type_scat_source
C C 0.0033 0.0016 'International Tables Vol C Tables 4.2.6.8 and 6.1.1.4'
H H 0.0000 0.0000 'International Tables Vol C Tables 4.2.6.8 and 6.1.1.4'
N N 0.0061 0.0033 'International Tables Vol C Tables 4.2.6.8 and 6.1.1.4'
O O 0.0106 0.0060 'International Tables Vol C Tables 4.2.6.8 and 6.1.1.4'
Ni Ni 0.3393 1.1124 'International Tables Vol C Tables 4.2.6.8 and 6.1.1.4'

loop_
_geom_angle_atom_site_label_1
_geom_angle_atom_site_label_2
_geom_angle_atom_site_label_3
_geom_angle_site_symmetry_1
_geom_angle_site_symmetry_3
_geom_angle
_geom_angle_publ_flag
O12 Ni1 O12 5_664 . 180 yes
O12 Ni1 N11 5_664 . 99.24(7) yes
O12 Ni1 N11 . . 80.76(7) yes
O12 Ni1 N11 5_664 5_664 80.76(7) no
O12 Ni1 N11 . 5_664 99.24(7) no
N11 Ni1 N11 . 5_664 180 yes
O12 Ni1 O1 5_664 . 92.88(6) yes
O12 Ni1 O1 . . 87.12(6) yes
N11 Ni1 O1 . . 90.22(7) yes
N11 Ni1 O1 5_664 . 89.78(7) yes
O12 Ni1 O1 5_664 5_664 87.12(6) no
O12 Ni1 O1 . 5_664 92.88(6) no
N11 Ni1 O1 . 5_664 89.78(7) no
N11 Ni1 O1 5_664 5_664 90.22(7) no
O1 Ni1 O1 . 5_664 180 yes
C1 N2 H2A . . 120.0 no
C1 N2 H2B . . 120.0 no
H2A N2 H2B . . 120.0 no
C1 O1 Ni1 . . 131.75(14) no
C1 N1 H1A . . 120.0 no
C1 N1 H1B . . 120.0 no
H1A N1 H1B . . 120.0 no
O1 C1 N2 . . 120.3(2) no
O1 C1 N1 . . 122.5(2) no
N2 C1 N1 . . 117.1(2) no
C11 O12 Ni1 . . 114.95(14) no
C16 N11 C12 . . 118.6(2) no
C16 N11 Ni1 . . 129.06(16) no
C12 N11 Ni1 . . 112.30(15) no
O11 C11 O12 . . 124.6(2) no
O11 C11 C12 . . 118.8(2) no
O12 C11 C12 . . 116.7(2) no
N11 C12 C13 . . 122.0(2) no
N11 C12 C11 . . 115.14(19) no
C13 C12 C11 . . 122.9(2) no
C12 C13 C14 . . 119.1(2) no
C12 C13 H13A . . 120.5 no
C14 C13 H13A . . 120.5 no
C15 C14 C13 . . 119.4(2) no
C15 C14 H14A . . 120.3 no
C13 C14 H14A . . 120.3 no
C14 C15 C16 . . 118.9(3) no
C14 C15 H15A . . 120.6 no
C16 C15 H15A . . 120.6 no
N11 C16 C15 . . 122.1(2) no
N11 C16 H16A . . 119.0 no
C15 C16 H16A . . 119.0 no
C21 N21 H21A . . 120.0 no
C21 N21 H21B . . 120.0 no
H21A N21 H21B . . 120.0 no
C21 N22 H22A . . 120.0 no
C21 N22 H22B . . 120.0 no
H22A N22 H22B . . 120.0 no
O21 C21 N22 . . 122.0(4) no
O21 C21 N21 . . 121.2(4) no
N22 C21 N21 . . 116.8(4) no
C31 N31 N32 . 7_575 45.5(3) no
C31 N31 H31A . . 120.0 no
N32 N31 H31A 7_575 . 135.4 no
C31 N31 H31B . . 120.0 no
N32 N31 H31B 7_575 . 89.4 no
H31A N31 H31B . . 120.0 no
C31 N32 N31 . 7_575 46.7(3) no
C31 N32 H32A . . 120.0 no
N31 N32 H32A 7_575 . 134.3 no
C31 N32 H32B . . 120.0 no
N31 N32 H32B 7_575 . 89.3 no
H32A N32 H32B . . 120.0 no
O31 C31 N32 . . 121.7(4) no
O31 C31 N31 . . 119.9(4) no
N32 C31 N31 . . 118.3(4) no

loop_
_geom_bond_atom_site_label_1
_geom_bond_atom_site_label_2
_geom_bond_site_symmetry_2
_geom_bond_distance
_geom_bond_publ_flag
Ni1 O12 5_664 2.0349(15) no
Ni1 O12 . 2.0349(15) yes
Ni1 N11 . 2.0531(18) yes
Ni1 N11 5_664 2.0531(18) no
Ni1 O1 . 2.1255(15) yes
Ni1 O1 5_664 2.1255(15) no
N2 C1 . 1.328(3) no
N2 H2A . 0.8600 no
N2 H2B . 0.8600 no
O1 C1 . 1.255(3) no
N1 C1 . 1.336(3) no
N1 H1A . 0.8600 no
N1 H1B . 0.8600 no
O11 C11 . 1.237(3) no
O12 C11 . 1.269(3) no
N11 C16 . 1.344(3) no
N11 C12 . 1.346(3) no
C11 C12 . 1.504(3) no
C12 C13 . 1.376(3) no
C13 C14 . 1.380(4) no
C13 H13A . 0.9300 no
C14 C15 . 1.374(4) no
C14 H14A . 0.9300 no
C15 C16 . 1.382(4) no
C15 H15A . 0.9300 no
C16 H16A . 0.9300 no
O21 C21 . 1.235(5) no
N21 C21 . 1.357(5) no
N21 H21A . 0.8600 no
N21 H21B . 0.8600 no
N22 C21 . 1.332(5) no
N22 H22A . 0.8600 no
N22 H22B . 0.8600 no
O31 C31 . 1.238(5) no
N31 C31 . 1.373(6) no
N31 N32 7_575 1.886(7) no
N31 H31A . 0.8600 no
N31 H31B . 0.8600 no
N32 C31 . 1.346(6) no
N32 N31 7_575 1.886(7) no
N32 H32A . 0.8600 no
N32 H32B . 0.8600 no
O1W H1C . 0.950(9) no

loop_
_geom_hbond_atom_site_label_D
_geom_hbond_atom_site_label_H
_geom_hbond_atom_site_label_A
_geom_hbond_site_symmetry_A
_geom_hbond_distance_DH
_geom_hbond_distance_HA
_geom_hbond_distance_DA
_geom_hbond_angle_DHA
N1 H1A O12 5_664 0.86 2.19 2.866(3) 135
N1 H1B O31 5_664 0.86 2.17 2.932(3) 147
N2 H2A O1 5_764 0.86 2.18 3.019(3) 166
N2 H2A O12 5_764 0.86 2.53 2.980(3) 114
N21 H21A O21 6_655 0.86 2.19 3.045(5) 175
N22 H22B O1W . 0.86 2.03 2.889(5) 176
N22 H22A O21 6 0.86 2.08 2.944(5) 179
N31 H31B N32 4_563 0.86 2.32 3.036(7) 141
N32 H32A O11 7_475 0.86 2.05 2.874(5) 161
O1W H1C O11 . 0.950(9) 1.909(12) 2.823(3) 161(2)
